data_7240727
loop_
_publ_author_name
'Malaspina, Lorraine Andrade'
'Hoser, Anna A.'
'Edwards, Alison'
'Woinska, Magdalena'
'Turner, Michael J.'
'Price, Jason R.'
'Sugimoto, Kunihisa'
'Nishibori, Eiji'
'Burgi, Hans-Beat'
'Jayatilaka, Dylan'
'Grabowsky, Simon'

_publ_section_title
;
 Hydrogen atoms in bridging positions from quantum crystallographic
 refinements: Influence of hydrogen atom displacement parameters on
 geometry and electron density
;
_journal_name_full CrystEngComm
_journal_paper_doi 10.1039/D0CE00378F
_journal_year 2020
_chemical_absolute_configuration syn
_chemical_formula_moiety 'C4 H3 O4, C9 H12 N O2'
_chemical_formula_sum 'C13 H15 N O6'
_chemical_formula_weight 281.2676
_chemical_name_common 'L-phenylalaninium hydrogen maleate'
_space_group_IT_number 4
_space_group_name_Hall 'P 2yb'
_space_group_name_H-M_alt 'P 1 21 1'
_symmetry_cell_setting monoclinic
_symmetry_Int_Tables_number 4
_symmetry_space_group_name_Hall 'P 2yb'
_symmetry_space_group_name_H-M 'P 1 21 1'
_atom_sites_solution_hydrogens HAR
_atom_sites_solution_primary direct
_atom_sites_solution_secondary difmap
_audit_creation_date 2019-05-02T17:25:29-00:00
_audit_creation_method 'WinGX routine CIF_UPDATE'
_audit_update_record
;
2020-03-10 deposited with the CCDC.	2020-06-15 downloaded from the CCDC.
;
_cell_angle_alpha 90
_cell_angle_beta 101.36(3)
_cell_angle_gamma 90
_cell_formula_units_Z 2
_cell_length_a 10.905(2)
_cell_length_b 5.2338(10)
_cell_length_c 11.439(2)
_cell_measurement_reflns_used 124185
_cell_measurement_temperature 25
_cell_measurement_theta_max 26.3
_cell_measurement_theta_min 0.9
_cell_volume 640.1(2)
_diffrn_ambient_temperature 25
_diffrn_detector 'SPring-8 BL02B1 Curved Imaging Plate'
_diffrn_measured_fraction_theta_full 0.998
_diffrn_measured_fraction_theta_max 0.998
_diffrn_measurement_device 'quarter \C-circle diffractometer'
_diffrn_measurement_device_type IPDSC-Q
_diffrn_measurement_method 'phi or omega oscillation scans'
_diffrn_radiation_monochromator graphite
_diffrn_radiation_probe x-ray
_diffrn_radiation_type synchrotron
_diffrn_radiation_wavelength 0.354
_diffrn_reflns_av_R_equivalents 0.022
_diffrn_reflns_av_unetI/netI 0.063
_diffrn_reflns_limit_h_max 23
_diffrn_reflns_limit_h_min -24
_diffrn_reflns_limit_k_max 11
_diffrn_reflns_limit_k_min -11
_diffrn_reflns_limit_l_max 25
_diffrn_reflns_limit_l_min -24
_diffrn_reflns_number 124185
_diffrn_reflns_theta_full 23.16
_diffrn_reflns_theta_max 23.16
_diffrn_reflns_theta_min 0.9
_diffrn_source SPring-8
_exptl_absorpt_coefficient_mu 0.039
_exptl_absorpt_correction_type none
_exptl_crystal_colour colorless
_exptl_crystal_density_diffrn 1.459
_exptl_crystal_density_method 'not measured'
_exptl_crystal_description block
_exptl_crystal_F_000 296
_exptl_crystal_size_max 0.2
_exptl_crystal_size_mid 0.1
_exptl_crystal_size_min 0.03
_refine_diff_density_max 0.2128
_refine_diff_density_min -0.2321
_refine_diff_density_rms 0.0355
_refine_ls_abs_structure_details 'Flack H D (1983), Acta Cryst. A39, 876-881'
_refine_ls_abs_structure_Flack 0.3(3)
_refine_ls_extinction_method none
_refine_ls_goodness_of_fit_all 0.8688
_refine_ls_goodness_of_fit_gt 0.8688
_refine_ls_hydrogen_treatment refxyz
_refine_ls_matrix_type full
_refine_ls_number_constraints 91
_refine_ls_number_parameters 225
_refine_ls_number_reflns 7564
_refine_ls_number_restraints 0
_refine_ls_R_factor_all 0.0204
_refine_ls_R_factor_gt 0.0204
_refine_ls_shift/su_max 0.0018
_refine_ls_shift/su_mean 0
_refine_ls_structure_factor_coef F
_refine_ls_weighting_details w=1/\s(F)
_refine_ls_weighting_scheme sigma
_refine_ls_wR_factor_all 0.0213
_refine_ls_wR_factor_gt 0.0213
_reflns_number_gt 7564
_reflns_number_total 7820
_reflns_threshold_expression 'F>0 & F/u(F)>4.0 & |F_calc|>10^-3'
_cod_data_source_file d0ce00378f2.cif
_cod_data_source_block PhAla_HAR_neutron
_cod_depositor_comments
;
The following automatic conversions were performed:

data item '_symmetry_cell_setting' value 'Monoclinic' was changed to
'monoclinic' in accordance with the
/home/data/users/saulius/crontab/automatic-downloads/rss-feeds/RSC/lib/dictionaries/cif_core.dic
dictionary named 'cif_core.dic' version 2.4.2 last updated on
2011-04-26.

Automatic conversion script
Id: cif_fix_values 7556 2019-12-06 15:28:31Z antanas 
;
_cod_original_sg_symbol_Hall 'p 2yb'
_cod_original_sg_symbol_H-M 'p 1 21 1'
_cod_database_code 7240727
_refine_ls_coordinate_system cartesian
_refine_ls_svd_threshold 0.1E-02

loop_
_symmetry_equiv_pos_as_xyz
'+x, +y, +z'
'-x, +y+1/2, -z'

loop_
_atom_site_label
_atom_site_fract_x
_atom_site_fract_y
_atom_site_fract_z
_atom_site_U_iso_or_equiv
_atom_site_adp_type
_atom_site_occupancy
_atom_site_disorder_group
O1 0.09519(2) 0.4789(2) -0.380786(19) 0.01191(7) Uani 1 0
O2 0.12318(2) 0.5098(3) -0.58414(2) 0.01268(7) Uani 1 0
O3 0.13523(2) 0.7087(3) -0.216558(18) 0.01135(7) Uani 1 0
O4 0.17831(2) 0.8006(3) -0.703287(19) 0.01256(7) Uani 1 0
C1 0.13463(2) 0.6827(3) -0.32530(2) 0.00904(8) Uani 1 0
C2 0.18017(2) 0.9015(3) -0.38885(2) 0.01035(8) Uani 1 0
C3 0.18958(2) 0.9240(3) -0.50384(2) 0.01072(8) Uani 1 0
C4 0.16124(2) 0.7359(3) -0.60350(2) 0.00981(8) Uani 1 0
H1 0.1078(12) 0.489(3) -0.4822(15) 0.01998334 Uani 1 0
H2 0.2046(9) 1.0690(17) -0.3345(7) 0.02180597 Uani 1 0
H3 0.2249(9) 1.1057(18) -0.5315(8) 0.02201039 Uani 1 0
O5 0.22349(2) 1.0888(3) -0.092741(19) 0.01194(7) Uani 1 0
O6 0.095148(18) 0.9228(3) 0.017761(18) 0.00959(6) Uani 1 0
N1 0.12387(2) 1.2986(3) 0.17419(2) 0.01045(7) Uani 1 0
C5 0.16349(2) 1.0925(3) -0.00447(2) 0.00796(7) Uani 1 0
C6 0.18068(2) 1.3376(3) 0.06747(2) 0.00850(7) Uani 1 0
C7 0.31498(2) 1.4373(3) 0.10138(2) 0.00954(8) Uani 1 0
C8 0.40365(2) 1.2630(3) 0.18246(2) 0.00885(7) Uani 1 0
C9 0.41966(2) 1.2880(3) 0.30620(2) 0.01157(8) Uani 1 0
C10 0.49986(3) 1.1256(3) 0.38179(2) 0.01323(9) Uani 1 0
C11 0.56581(2) 0.9371(3) 0.33444(3) 0.01262(9) Uani 1 0
C12 0.55177(2) 0.9119(3) 0.21137(3) 0.01280(9) Uani 1 0
C13 0.47072(2) 1.0738(3) 0.13592(2) 0.01124(8) Uani 1 0
H41 0.1357(9) 1.463(2) 0.2262(9) 0.0206249 Uani 1 0
H42 0.1603(10) 1.144(2) 0.2214(9) 0.02138947 Uani 1 0
H43 0.0279(8) 1.258(2) 0.1504(9) 0.0199827 Uani 1 0
H5 0.1915(11) 0.932(3) -0.1475(11) 0.0184767 Uani 1 0
H6 0.1227(7) 1.4831(17) 0.0122(7) 0.0158157 Uani 1 0
H71 0.3117(8) 1.6239(17) 0.1431(8) 0.0199048 Uani 1 0
H72 0.3468(8) 1.469(2) 0.0173(7) 0.0192018 Uani 1 0
H9 0.3695(8) 1.445(2) 0.3387(7) 0.0224996 Uani 1 0
H10 0.5125(9) 1.148(2) 0.4817(7) 0.0255127 Uani 1 0
H11 0.6285(9) 0.809(2) 0.3957(8) 0.0250307 Uani 1 0
H12 0.6056(10) 0.764(2) 0.1704(8) 0.0241842 Uani 1 0
H13 0.4599(8) 1.052(2) 0.0385(7) 0.0217391 Uani 1 0

loop_
_atom_site_aniso_label
_atom_site_aniso_U_11
_atom_site_aniso_U_22
_atom_site_aniso_U_33
_atom_site_aniso_U_23
_atom_site_aniso_U_13
_atom_site_aniso_U_12
O1 0.01660(7) 0.01097(7) 0.00868(7) -0.00239(5) 0.00374(6) -0.00354(6)
O2 0.01940(8) 0.01081(7) 0.00824(7) -0.00260(5) 0.00368(6) -0.00148(6)
O3 0.01435(7) 0.01262(7) 0.00766(7) -0.00217(5) 0.00356(5) -0.00207(5)
O4 0.01616(7) 0.01469(8) 0.00753(7) -0.00076(6) 0.00407(6) 0.00028(6)
C1 0.01026(7) 0.01003(8) 0.00705(8) -0.00180(6) 0.00227(6) -0.00066(6)
C2 0.01391(8) 0.00995(8) 0.00721(8) -0.00157(6) 0.00217(6) -0.00165(6)
C3 0.01433(8) 0.01051(8) 0.00744(8) -0.00118(6) 0.00246(6) -0.00144(7)
C4 0.01168(7) 0.01100(8) 0.00693(8) -0.00137(6) 0.00230(6) 0.00055(6)
H1 0.022 0.015 0.0229 -0.0007 0.0043 -0.0033
H2 0.0375 0.0145 0.0142 -0.0063 0.007 -0.008
H3 0.0347 0.0136 0.0181 0.0017 0.0061 -0.0091
O5 0.01406(7) 0.01435(8) 0.00854(7) -0.00288(6) 0.00502(5) -0.00439(6)
O6 0.01075(6) 0.00972(6) 0.00888(7) -0.00139(5) 0.00333(5) -0.00197(5)
N1 0.00925(6) 0.01342(8) 0.00890(7) -0.00331(6) 0.00229(5) 0.00010(6)
C5 0.00817(6) 0.00914(7) 0.00660(7) -0.00082(6) 0.00152(5) -0.00073(6)
C6 0.00801(7) 0.00879(7) 0.00819(8) -0.00097(6) 0.00037(5) 0.00009(6)
C7 0.00875(7) 0.00936(8) 0.00999(8) -0.00014(6) 0.00056(6) -0.00077(6)
C8 0.00777(6) 0.01019(8) 0.00840(8) -0.00088(6) 0.00109(5) 0.00030(6)
C9 0.01124(8) 0.01415(9) 0.00873(8) -0.00175(7) 0.00051(6) 0.00284(7)
C10 0.01286(8) 0.01747(11) 0.00878(9) -0.00014(7) 0.00069(7) 0.00371(7)
C11 0.01106(8) 0.01513(10) 0.01131(9) 0.00160(8) 0.00135(6) 0.00323(7)
C12 0.01171(8) 0.01475(10) 0.01195(9) -0.00029(8) 0.00239(7) 0.00447(7)
C13 0.01077(7) 0.01389(9) 0.00918(8) -0.00074(7) 0.00222(6) 0.00300(7)
H41 0.0233 0.0191 0.0201 -0.0107 0.0058 -0.0018
H42 0.0258 0.0214 0.0172 0.0057 0.0048 0.0057
H43 0.0108 0.0277 0.0226 -0.0034 0.0061 -0.0031
H5 0.0199 0.0188 0.0185 -0.0045 0.0081 -0.0025
H6 0.0146 0.0139 0.018 0.0035 0.0009 0.0039
H71 0.0206 0.0124 0.0248 -0.0037 -0.0002 0.0006
H72 0.0178 0.0256 0.0158 0.0055 0.0072 -0.0006
H9 0.0259 0.0241 0.0181 -0.004 0.0058 0.0104
H10 0.032 0.0326 0.0111 -0.001 0.0022 0.0103
H11 0.0253 0.0282 0.0206 0.0055 0.0021 0.014
H12 0.0284 0.0248 0.0201 -0.0036 0.0066 0.0122
H13 0.0258 0.0322 0.007 0.0007 0.0027 0.0086

loop_
_atom_type_symbol
_atom_type_description
_atom_type_scat_dispersion_real
_atom_type_scat_dispersion_imag
_atom_type_scat_source
C C 0 0 'Hirshfeld partitioning of a quantum chemical wavefunction.'
H H 0 0 'Hirshfeld partitioning of a quantum chemical wavefunction.'
N N 0 0 'Hirshfeld partitioning of a quantum chemical wavefunction.'
O O 0 0 'Hirshfeld partitioning of a quantum chemical wavefunction.'

loop_
_geom_angle_atom_site_label_1
_geom_angle_atom_site_label_2
_geom_angle_atom_site_label_3
_geom_angle
_geom_angle_site_symmetry_1
_geom_angle_site_symmetry_2
_geom_angle_site_symmetry_3
_geom_angle_publ_flag
O1 C1 O3 121.53(2) . . . yes
O2 C4 O4 121.43(2) . . . yes
O5 C5 O6 124.79(2) . . . yes
O1 C1 C2 120.82(2) . . . yes
O2 C4 C3 120.02(2) . . . yes
O3 C1 C2 117.64(2) . . . yes
O4 C4 C3 118.52(2) . . . yes
O5 C5 C6 113.88(2) . . . yes
O6 C5 C6 121.27(2) . . . yes
O1 H1 O2 177.1(14) . . . yes
N1 C6 C5 107.60(2) . . . yes
N1 C6 C7 111.781(19) . . . yes
N1 C6 H6 106.3(4) . . . yes
C1 O1 H1 110.8(7) . . . yes
C4 O2 H1 110.9(7) . . . yes
C5 O5 H5 108.3(6) . . . yes
C6 N1 H41 109.4(6) . . . yes
C6 N1 H42 111.4(6) . . . yes
C6 N1 H43 111.7(5) . . . yes
C1 C2 C3 129.83(2) . . . yes
C2 C3 C4 130.20(2) . . . yes
C5 C6 C7 115.843(19) . . . yes
C6 C7 C8 114.52(2) . . . yes
C7 C8 C9 120.20(2) . . . yes
C7 C8 C13 120.98(2) . . . yes
C8 C9 C10 120.64(2) . . . yes
C8 C13 C12 120.70(2) . . . yes
C9 C8 C13 118.82(2) . . . yes
C9 C10 C11 120.05(2) . . . yes
C10 C11 C12 119.91(2) . . . yes
C11 C12 C13 119.88(2) . . . yes
C1 C2 H2 114.3(5) . . . yes
C2 C3 H3 117.2(5) . . . yes
C3 C2 H2 115.8(5) . . . yes
C4 C3 H3 112.6(5) . . . yes
C5 C6 H6 106.1(5) . . . yes
C6 C7 H71 107.7(5) . . . yes
C6 C7 H72 106.4(4) . . . yes
C7 C6 H6 108.7(4) . . . yes
C8 C7 H71 110.2(5) . . . yes
C8 C7 H72 110.8(5) . . . yes
C8 C9 H9 116.4(4) . . . yes
C8 C13 H13 119.9(5) . . . yes
C9 C10 H10 120.0(5) . . . yes
C10 C9 H9 122.9(4) . . . yes
C10 C11 H11 119.1(5) . . . yes
C11 C10 H10 119.9(5) . . . yes
C11 C12 H12 121.5(5) . . . yes
C12 C11 H11 121.0(5) . . . yes
C12 C13 H13 119.4(5) . . . yes
C13 C12 H12 118.6(5) . . . yes
H41 N1 H42 111.4(8) . . . yes
H41 N1 H43 108.8(8) . . . yes
H42 N1 H43 104.0(9) . . . yes
H71 C7 H72 106.9(7) . . . yes

loop_
_geom_bond_atom_site_label_1
_geom_bond_atom_site_label_2
_geom_bond_distance
_geom_bond_site_symmetry_1
_geom_bond_site_symmetry_2
_geom_bond_publ_flag
O1 C1 1.2719(3) . . yes
O2 C4 1.2877(3) . . yes
O3 C1 1.2500(3) . . yes
O4 C4 1.2393(3) . . yes
O5 C5 1.3070(3) . . yes
O6 C5 1.2179(3) . . yes
O1 H1 1.196(18) . . yes
O2 H1 1.215(18) . . yes
O5 H5 1.050(14) . . yes
N1 C6 1.4879(3) . . yes
N1 H41 1.038(10) . . yes
N1 H42 1.010(10) . . yes
N1 H43 1.050(8) . . yes
C1 C2 1.4930(4) . . yes
C2 C3 1.3445(3) . . yes
C3 C4 1.4919(4) . . yes
C5 C6 1.5156(3) . . yes
C6 C7 1.5310(3) . . yes
C7 C8 1.5081(3) . . yes
C8 C9 1.3978(3) . . yes
C8 C13 1.3971(3) . . yes
C9 C10 1.3919(4) . . yes
C10 C11 1.3918(4) . . yes
C11 C12 1.3921(4) . . yes
C12 C13 1.3943(4) . . yes
C2 H2 1.078(8) . . yes
C3 H3 1.095(9) . . yes
C6 H6 1.105(8) . . yes
C7 H71 1.091(9) . . yes
C7 H72 1.098(8) . . yes
C9 H9 1.091(9) . . yes
C10 H10 1.130(8) . . yes
C11 H11 1.104(9) . . yes
C12 H12 1.129(9) . . yes
C13 H13 1.103(8) . . yes
